data_1576465
loop_
_publ_author_name
'Li, Ping'
'Li, Xiang'
'Wang, Liyan'
'Wang, Mengmeng'
'Tu, Deshuang'
'Yan, Hong'
'Lu, Jian'
'Lu, Ju-You'

_publ_section_title
;
 Stereospecific alkenylation of carboranes: copper-catalyzed access to
 pyridylcarboranyl alkenes.
;
_journal_issue 14
_journal_name_full 'Chemical science'
_journal_page_first 7194
_journal_page_last 7202
_journal_paper_doi 10.1039/d5sc10093c
_journal_volume 17
_journal_year 2026
_chemical_formula_moiety 'C19 H23 B10 N'
_chemical_formula_sum 'C19 H23 B10 N'
_chemical_formula_weight 373.48
_space_group_crystal_system monoclinic
_space_group_IT_number 14
_space_group_name_Hall '-P 2ybc'
_space_group_name_H-M_alt 'P 1 21/c 1'
_atom_sites_solution_hydrogens geom
_audit_creation_date 2024-10-28
_audit_creation_method
;
Olex2 1.3
(compiled 2020.11.12 svn.r5f609507 for OlexSys, GUI svn.r6408)
;
_audit_update_record
;
2025-10-21 deposited with the CCDC.	2026-02-04 downloaded from the CCDC.
;
_cell_angle_alpha 90
_cell_angle_beta 111.9990(10)
_cell_angle_gamma 90
_cell_formula_units_Z 4
_cell_length_a 17.4659(6)
_cell_length_b 6.6516(3)
_cell_length_c 18.7605(7)
_cell_measurement_reflns_used 5861
_cell_measurement_temperature 193.0
_cell_measurement_theta_max 27.47
_cell_measurement_theta_min 2.72
_cell_volume 2020.83(14)
_computing_cell_refinement 'SAINT V8.40B (?, 2016)'
_computing_data_reduction 'SAINT V8.40B (?, 2016)'
_computing_molecular_graphics 'Olex2 1.3 (Dolomanov et al., 2009)'
_computing_publication_material 'Olex2 1.3 (Dolomanov et al., 2009)'
_computing_structure_refinement 'SHELXL 2014/7 (Sheldrick, 2015)'
_diffrn_ambient_temperature 193.0
_diffrn_measured_fraction_theta_full 0.994
_diffrn_measured_fraction_theta_max 0.994
_diffrn_measurement_device_type 'Bruker APEX-II CCD'
_diffrn_measurement_method '\f and \w scans'
_diffrn_radiation_type MoK\a
_diffrn_radiation_wavelength 0.71073
_diffrn_reflns_av_R_equivalents 0.0592
_diffrn_reflns_av_unetI/netI 0.0541
_diffrn_reflns_Laue_measured_fraction_full 0.994
_diffrn_reflns_Laue_measured_fraction_max 0.994
_diffrn_reflns_limit_h_max 22
_diffrn_reflns_limit_h_min -22
_diffrn_reflns_limit_k_max 8
_diffrn_reflns_limit_k_min -8
_diffrn_reflns_limit_l_max 24
_diffrn_reflns_limit_l_min -24
_diffrn_reflns_number 18135
_diffrn_reflns_point_group_measured_fraction_full 0.994
_diffrn_reflns_point_group_measured_fraction_max 0.994
_diffrn_reflns_theta_full 25.242
_diffrn_reflns_theta_max 27.536
_diffrn_reflns_theta_min 2.342
_diffrn_source_current 40.0
_diffrn_source_power 1.8
_diffrn_source_voltage 45.0
_diffrn_standards_number 0
_exptl_absorpt_coefficient_mu 0.063
_exptl_absorpt_correction_T_max 0.7456
_exptl_absorpt_correction_T_min 0.5351
_exptl_absorpt_correction_type none
_exptl_absorpt_process_details
;
SADABS-2016/2 (Bruker,2016/2) was used for absorption correction.
wR2(int) was 0.1530 before and 0.0738 after correction.
The Ratio of minimum to maximum transmission is 0.7177.
The \l/2 correction factor is Not present.
;
_exptl_crystal_colour COLOURLESS
_exptl_crystal_density_diffrn 1.228
_exptl_crystal_description BLOCK
_exptl_crystal_F_000 776
_refine_diff_density_max 0.270
_refine_diff_density_min -0.247
_refine_diff_density_rms 0.042
_refine_ls_extinction_method none
_refine_ls_goodness_of_fit_ref 1.042
_refine_ls_hydrogen_treatment constr
_refine_ls_matrix_type full
_refine_ls_number_parameters 271
_refine_ls_number_reflns 4646
_refine_ls_number_restraints 0
_refine_ls_restrained_S_all 1.042
_refine_ls_R_factor_all 0.0695
_refine_ls_R_factor_gt 0.0517
_refine_ls_shift/su_max 0.000
_refine_ls_shift/su_mean 0.000
_refine_ls_structure_factor_coef Fsqd
_refine_ls_weighting_details 'w=1/[\s^2^(Fo^2^)+(0.0580P)^2^+0.8597P] where P=(Fo^2^+2Fc^2^)/3'
_refine_ls_weighting_scheme calc
_refine_ls_wR_factor_gt 0.1319
_refine_ls_wR_factor_ref 0.1448
_reflns_Friedel_coverage 0.000
_reflns_number_gt 3619
_reflns_number_total 4646
_reflns_threshold_expression 'I > 2\s(I)'
_cod_data_source_file d5sc10093c2.cif
_cod_data_source_block ddsdss_a
_cod_depositor_comments 'Adding full bibliography for 1576464--1576468.cif.'
_cod_database_code 1576465
_shelx_shelxl_version_number 2014/7
_shelx_space_group_comment
;
The symmetry employed for this shelxl refinement is uniquely defined
by the following loop, which should always be used as a source of
symmetry information in preference to the above space-group names.
They are only intended as comments.
;
_olex2_refinement_description
;
1.a Aromatic/amide H refined with riding coordinates:
 C003(H003), C008(H008), C009(H009), C00B(H00B), C00C(H00C), C00D(H00D),
 C00E(H00E), C00F(H00F), C00G(H00G), C00H(H00H), C00I(H00I), C00J(H00J),
 C00L(H00L)
1.b Boron cage BH refined with riding coordinates:
 B00K(H00K), B00M(H00M), B00N(H00N), B00O(H00O), B00P(H00P), B00Q(H00Q),
 B00R(H00R), B00S(H00S), B00T(H00T), B00U(H00U)
;
_olex2_submission_special_instructions 'No special instructions were received'

loop_
_space_group_symop_operation_xyz
'x, y, z'
'-x, y+1/2, -z+1/2'
'-x, -y, -z'
'x, -y-1/2, z-1/2'

loop_
_atom_site_label
_atom_site_type_symbol
_atom_site_fract_x
_atom_site_fract_y
_atom_site_fract_z
_atom_site_U_iso_or_equiv
_atom_site_adp_type
_atom_site_occupancy
_atom_site_site_symmetry_order
_atom_site_calc_flag
_atom_site_refinement_flags_posn
_atom_site_refinement_flags_adp
_atom_site_refinement_flags_occupancy
_atom_site_disorder_assembly
_atom_site_disorder_group
N001 N 0.14734(9) -0.1824(2) 0.38066(8) 0.0329(3) Uani 1 1 d . . . . .
C002 C 0.13470(9) 0.0073(2) 0.35570(8) 0.0264(3) Uani 1 1 d . . . . .
C003 C 0.30940(9) 0.1772(2) 0.38278(8) 0.0272(3) Uani 1 1 d . . . . .
H003 H 0.3301 0.0602 0.4129 0.033 Uiso 1 1 calc R U . . .
C004 C 0.39418(9) 0.5518(2) 0.53971(8) 0.0279(3) Uani 1 1 d . . . . .
C005 C 0.25174(9) 0.1487(2) 0.30163(8) 0.0248(3) Uani 1 1 d . . . . .
C006 C 0.15693(9) 0.0534(2) 0.28718(8) 0.0238(3) Uani 1 1 d . . . . .
C007 C 0.39611(9) 0.3808(2) 0.49430(8) 0.0284(3) Uani 1 1 d . . . . .
C008 C 0.33381(9) 0.3540(2) 0.41594(8) 0.0280(3) Uani 1 1 d . . . . .
H008 H 0.3097 0.4712 0.3875 0.034 Uiso 1 1 calc R U . . .
C009 C 0.33318(10) 0.7037(3) 0.51393(9) 0.0335(4) Uani 1 1 d . . . . .
H009 H 0.2907 0.6922 0.4644 0.040 Uiso 1 1 calc R U . . .
C00A C 0.45688(10) 0.5728(3) 0.61476(9) 0.0338(4) Uani 1 1 d . . . . .
C00B C 0.45797(10) 0.2422(3) 0.52355(10) 0.0383(4) Uani 1 1 d . . . . .
H00B H 0.4598 0.1299 0.4929 0.046 Uiso 1 1 calc R U . . .
C00C C 0.51843(10) 0.4229(3) 0.64217(9) 0.0397(4) Uani 1 1 d . . . . .
H00C H 0.5599 0.4353 0.6922 0.048 Uiso 1 1 calc R U . . .
C00D C 0.10083(11) 0.1517(3) 0.38813(10) 0.0393(4) Uani 1 1 d . . . . .
H00D H 0.0917 0.2848 0.3684 0.047 Uiso 1 1 calc R U . . .
C00E C 0.51905(11) 0.2617(3) 0.59805(10) 0.0430(4) Uani 1 1 d . . . . .
H00E H 0.5607 0.1620 0.6173 0.052 Uiso 1 1 calc R U . . .
C00F C 0.33402(12) 0.8667(3) 0.55863(11) 0.0424(4) Uani 1 1 d . . . . .
H00F H 0.2924 0.9666 0.5399 0.051 Uiso 1 1 calc R U . . .
C00G C 0.12605(11) -0.2309(3) 0.44013(10) 0.0392(4) Uani 1 1 d . . . . .
H00G H 0.1343 -0.3657 0.4582 0.047 Uiso 1 1 calc R U . . .
C00H C 0.09306(11) -0.0968(3) 0.47642(10) 0.0423(5) Uani 1 1 d . . . . .
H00H H 0.0793 -0.1377 0.5187 0.051 Uiso 1 1 calc R U . . .
C00I C 0.39599(13) 0.8873(3) 0.63206(11) 0.0472(5) Uani 1 1 d . . . . .
H00I H 0.3963 1.0010 0.6628 0.057 Uiso 1 1 calc R U . . .
C00J C 0.45558(12) 0.7442(3) 0.65907(10) 0.0433(5) Uani 1 1 d . . . . .
H00J H 0.4973 0.7596 0.7088 0.052 Uiso 1 1 calc R U . . .
B00K B 0.23001(10) -0.0991(3) 0.27294(10) 0.0252(3) Uani 1 1 d . . . . .
H00K H 0.2597 -0.2308 0.3102 0.030 Uiso 1 1 calc R U . . .
C00L C 0.08048(12) 0.0974(3) 0.45028(11) 0.0471(5) Uani 1 1 d . . . . .
H00L H 0.0581 0.1938 0.4744 0.057 Uiso 1 1 calc R U . . .
B00M B 0.08508(11) 0.1466(3) 0.20469(10) 0.0299(4) Uani 1 1 d . . . . .
H00M H 0.0190 0.1752 0.1960 0.036 Uiso 1 1 calc R U . . .
B00N B 0.24622(12) 0.3077(3) 0.22835(10) 0.0309(4) Uani 1 1 d . . . . .
H00N H 0.2867 0.4427 0.2353 0.037 Uiso 1 1 calc R U . . .
B00O B 0.28556(11) 0.0588(3) 0.23294(10) 0.0292(4) Uani 1 1 d . . . . .
H00O H 0.3520 0.0299 0.2429 0.035 Uiso 1 1 calc R U . . .
B00P B 0.16622(11) 0.3027(3) 0.26529(10) 0.0280(4) Uani 1 1 d . . . . .
H00P H 0.1542 0.4331 0.2974 0.034 Uiso 1 1 calc R U . . .
B00Q B 0.20500(12) -0.0982(3) 0.17250(10) 0.0300(4) Uani 1 1 d . . . . .
H00Q H 0.2179 -0.2308 0.1419 0.036 Uiso 1 1 calc R U . . .
B00R B 0.12490(11) -0.1024(3) 0.20947(10) 0.0284(4) Uani 1 1 d . . . . .
H00R H 0.0850 -0.2380 0.2039 0.034 Uiso 1 1 calc R U . . .
B00S B 0.21453(12) 0.1548(3) 0.14443(10) 0.0328(4) Uani 1 1 d . . . . .
H00S H 0.2335 0.1892 0.0950 0.039 Uiso 1 1 calc R U . . .
B00T B 0.11530(12) 0.0553(3) 0.13009(10) 0.0325(4) Uani 1 1 d . . . . .
H00T H 0.0689 0.0240 0.0711 0.039 Uiso 1 1 calc R U . . .
B00U B 0.14065(12) 0.3060(3) 0.16502(10) 0.0322(4) Uani 1 1 d . . . . .
H00U H 0.1110 0.4404 0.1294 0.039 Uiso 1 1 calc R U . . .

loop_
_atom_site_aniso_label
_atom_site_aniso_U_11
_atom_site_aniso_U_22
_atom_site_aniso_U_33
_atom_site_aniso_U_23
_atom_site_aniso_U_13
_atom_site_aniso_U_12
N001 0.0338(7) 0.0355(8) 0.0298(7) 0.0023(6) 0.0124(6) -0.0002(6)
C002 0.0199(7) 0.0333(9) 0.0227(7) -0.0035(6) 0.0040(5) -0.0006(6)
C003 0.0233(7) 0.0281(8) 0.0252(7) 0.0027(6) 0.0032(6) 0.0017(6)
C004 0.0254(7) 0.0334(9) 0.0229(7) 0.0009(6) 0.0067(6) -0.0081(6)
C005 0.0231(7) 0.0225(8) 0.0256(7) 0.0000(6) 0.0056(6) 0.0007(6)
C006 0.0209(7) 0.0243(8) 0.0230(7) -0.0028(6) 0.0047(5) 0.0016(6)
C007 0.0241(7) 0.0314(8) 0.0262(7) 0.0020(6) 0.0052(6) -0.0032(6)
C008 0.0262(7) 0.0271(8) 0.0256(7) 0.0006(6) 0.0037(6) 0.0014(6)
C009 0.0337(8) 0.0366(10) 0.0280(7) -0.0023(7) 0.0089(6) -0.0027(7)
C00A 0.0296(8) 0.0467(11) 0.0242(7) -0.0011(7) 0.0091(6) -0.0127(7)
C00B 0.0306(8) 0.0384(10) 0.0366(9) -0.0004(7) 0.0020(7) 0.0026(7)
C00C 0.0294(8) 0.0580(12) 0.0238(7) 0.0048(8) 0.0010(6) -0.0087(8)
C00D 0.0390(9) 0.0406(10) 0.0414(9) -0.0044(8) 0.0186(8) 0.0054(8)
C00E 0.0285(8) 0.0518(12) 0.0367(9) 0.0074(8) -0.0014(7) 0.0039(8)
C00F 0.0465(10) 0.0421(11) 0.0393(9) -0.0060(8) 0.0169(8) -0.0015(8)
C00G 0.0386(9) 0.0464(11) 0.0333(8) 0.0059(8) 0.0142(7) -0.0031(8)
C00H 0.0356(9) 0.0642(13) 0.0291(8) -0.0044(8) 0.0144(7) -0.0093(9)
C00I 0.0570(12) 0.0490(12) 0.0396(10) -0.0164(9) 0.0228(9) -0.0117(10)
C00J 0.0426(10) 0.0594(13) 0.0261(8) -0.0107(8) 0.0107(7) -0.0166(9)
B00K 0.0262(8) 0.0215(8) 0.0271(8) -0.0021(6) 0.0092(6) 0.0029(6)
C00L 0.0450(10) 0.0599(13) 0.0441(10) -0.0137(9) 0.0255(9) -0.0009(9)
B00M 0.0262(8) 0.0326(10) 0.0239(8) -0.0019(7) 0.0012(7) 0.0043(7)
B00N 0.0368(10) 0.0258(9) 0.0272(8) 0.0026(7) 0.0087(7) -0.0017(7)
B00O 0.0290(9) 0.0313(10) 0.0285(8) -0.0004(7) 0.0122(7) 0.0007(7)
B00P 0.0292(9) 0.0236(9) 0.0255(8) 0.0004(7) 0.0035(7) 0.0038(7)
B00Q 0.0357(9) 0.0283(9) 0.0264(8) -0.0043(7) 0.0121(7) 0.0013(7)
B00R 0.0293(9) 0.0269(9) 0.0254(8) -0.0059(7) 0.0061(7) -0.0021(7)
B00S 0.0401(10) 0.0316(10) 0.0251(8) 0.0007(7) 0.0104(7) -0.0016(8)
B00T 0.0364(10) 0.0338(10) 0.0223(8) -0.0028(7) 0.0051(7) 0.0004(8)
B00U 0.0356(10) 0.0298(10) 0.0233(8) 0.0026(7) 0.0020(7) 0.0035(8)

loop_
_atom_type_symbol
_atom_type_description
_atom_type_scat_dispersion_real
_atom_type_scat_dispersion_imag
_atom_type_scat_source
C C 0.0033 0.0016 'International Tables Vol C Tables 4.2.6.8 and 6.1.1.4'
H H 0.0000 0.0000 'International Tables Vol C Tables 4.2.6.8 and 6.1.1.4'
B B 0.0013 0.0007 'International Tables Vol C Tables 4.2.6.8 and 6.1.1.4'
N N 0.0061 0.0033 'International Tables Vol C Tables 4.2.6.8 and 6.1.1.4'

loop_
_geom_angle_atom_site_label_1
_geom_angle_atom_site_label_2
_geom_angle_atom_site_label_3
_geom_angle
_geom_angle_site_symmetry_1
_geom_angle_site_symmetry_3
_geom_angle_publ_flag
C002 N001 C00G 117.30(15) . . ?
N001 C002 C006 115.46(13) . . ?
N001 C002 C00D 122.94(15) . . ?
C00D C002 C006 121.56(15) . . ?
C005 C003 H003 117.7 . . ?
C008 C003 H003 117.7 . . ?
C008 C003 C005 124.65(14) . . ?
C007 C004 C00A 118.96(15) . . ?
C009 C004 C007 123.19(14) . . ?
C009 C004 C00A 117.86(15) . . ?
C003 C005 C006 117.14(12) . . ?
C003 C005 B00K 115.10(12) . . ?
C003 C005 B00N 123.82(13) . . ?
C003 C005 B00O 121.43(12) . . ?
C003 C005 B00P 118.79(12) . . ?
C006 C005 B00K 60.49(9) . . ?
C006 C005 B00N 110.19(11) . . ?
C006 C005 B00O 109.86(11) . . ?
C006 C005 B00P 60.72(9) . . ?
B00N C005 B00K 113.55(12) . . ?
B00N C005 B00O 62.78(10) . . ?
B00N C005 B00P 62.32(10) . . ?
B00O C005 B00K 62.04(10) . . ?
B00O C005 B00P 113.64(12) . . ?
B00P C005 B00K 112.68(11) . . ?
C002 C006 C005 119.17(11) . . ?
C002 C006 B00K 116.99(12) . . ?
C002 C006 B00M 120.78(12) . . ?
C002 C006 B00P 118.31(12) . . ?
C002 C006 B00R 119.96(13) . . ?
C005 C006 B00K 60.73(9) . . ?
C005 C006 B00M 110.59(12) . . ?
C005 C006 B00P 60.48(9) . . ?
C005 C006 B00R 110.61(11) . . ?
B00K C006 B00P 112.67(12) . . ?
B00M C006 B00K 114.15(11) . . ?
B00M C006 B00P 62.48(10) . . ?
B00M C006 B00R 63.25(10) . . ?
B00R C006 B00K 62.31(10) . . ?
B00R C006 B00P 114.20(12) . . ?
C004 C007 C008 121.11(14) . . ?
C00B C007 C004 119.24(14) . . ?
C00B C007 C008 119.64(15) . . ?
C003 C008 C007 124.26(14) . . ?
C003 C008 H008 117.9 . . ?
C007 C008 H008 117.9 . . ?
C004 C009 H009 119.2 . . ?
C00F C009 C004 121.51(16) . . ?
C00F C009 H009 119.2 . . ?
C00C C00A C004 119.11(16) . . ?
C00C C00A C00J 122.09(16) . . ?
C00J C00A C004 118.79(16) . . ?
C007 C00B H00B 119.2 . . ?
C007 C00B C00E 121.67(17) . . ?
C00E C00B H00B 119.2 . . ?
C00A C00C H00C 119.5 . . ?
C00E C00C C00A 120.92(15) . . ?
C00E C00C H00C 119.5 . . ?
C002 C00D H00D 120.8 . . ?
C002 C00D C00L 118.37(18) . . ?
C00L C00D H00D 120.8 . . ?
C00B C00E H00E 120.0 . . ?
C00C C00E C00B 120.09(17) . . ?
C00C C00E H00E 120.0 . . ?
C009 C00F H00F 119.8 . . ?
C009 C00F C00I 120.43(19) . . ?
C00I C00F H00F 119.8 . . ?
N001 C00G H00G 118.2 . . ?
N001 C00G C00H 123.68(18) . . ?
C00H C00G H00G 118.2 . . ?
C00G C00H H00H 120.8 . . ?
C00L C00H C00G 118.43(17) . . ?
C00L C00H H00H 120.8 . . ?
C00F C00I H00I 120.1 . . ?
C00J C00I C00F 119.87(18) . . ?
C00J C00I H00I 120.1 . . ?
C00A C00J H00J 119.2 . . ?
C00I C00J C00A 121.54(16) . . ?
C00I C00J H00J 119.2 . . ?
C005 B00K H00K 123.7 . . ?
C005 B00K B00O 58.49(9) . . ?
C005 B00K B00Q 105.43(12) . . ?
C005 B00K B00R 105.76(12) . . ?
C006 B00K C005 58.79(9) . . ?
C006 B00K H00K 123.9 . . ?
C006 B00K B00O 105.69(12) . . ?
C006 B00K B00Q 105.13(12) . . ?
C006 B00K B00R 58.17(9) . . ?
B00O B00K H00K 121.9 . . ?
B00Q B00K H00K 122.7 . . ?
B00Q B00K B00O 60.23(10) . . ?
B00Q B00K B00R 60.30(10) . . ?
B00R B00K H00K 122.0 . . ?
B00R B00K B00O 108.38(12) . . ?
C00D C00L H00L 120.4 . . ?
C00H C00L C00D 119.26(18) . . ?
C00H C00L H00L 120.4 . . ?
C006 B00M H00M 124.3 . . ?
C006 B00M B00P 59.54(9) . . ?
C006 B00M B00R 58.38(9) . . ?
C006 B00M B00T 104.82(12) . . ?
C006 B00M B00U 105.41(12) . . ?
B00P B00M H00M 121.6 . . ?
B00P B00M B00R 107.88(12) . . ?
B00R B00M H00M 121.7 . . ?
B00T B00M H00M 122.5 . . ?
B00T B00M B00P 107.58(13) . . ?
B00T B00M B00R 59.83(10) . . ?
B00T B00M B00U 60.31(11) . . ?
B00U B00M H00M 122.2 . . ?
B00U B00M B00P 59.41(10) . . ?
B00U B00M B00R 108.11(13) . . ?
C005 B00N H00N 124.1 . . ?
C005 B00N B00O 58.77(9) . . ?
C005 B00N B00P 59.36(9) . . ?
C005 B00N B00S 105.25(13) . . ?
C005 B00N B00U 105.38(13) . . ?
B00O B00N H00N 121.6 . . ?
B00P B00N H00N 121.7 . . ?
B00P B00N B00O 107.99(13) . . ?
B00P B00N B00S 107.75(13) . . ?
B00P B00N B00U 59.42(10) . . ?
B00S B00N H00N 122.3 . . ?
B00S B00N B00O 59.88(10) . . ?
B00S B00N B00U 60.32(11) . . ?
B00U B00N H00N 122.3 . . ?
B00U B00N B00O 108.08(13) . . ?
C005 B00O B00K 59.47(9) . . ?
C005 B00O B00N 58.45(10) . . ?
C005 B00O H00O 124.2 . . ?
C005 B00O B00Q 105.74(12) . . ?
C005 B00O B00S 105.10(12) . . ?
B00K B00O B00N 107.94(12) . . ?
B00K B00O H00O 121.6 . . ?
B00K B00O B00Q 59.66(10) . . ?
B00K B00O B00S 107.85(13) . . ?
B00N B00O H00O 121.6 . . ?
B00Q B00O B00N 108.45(13) . . ?
B00Q B00O H00O 121.9 . . ?
B00S B00O B00N 59.99(10) . . ?
B00S B00O H00O 122.3 . . ?
B00S B00O B00Q 60.44(10) . . ?
C005 B00P C006 58.81(9) . . ?
C005 B00P B00M 105.66(12) . . ?
C005 B00P B00N 58.33(10) . . ?
C005 B00P H00P 123.7 . . ?
C005 B00P B00U 105.33(12) . . ?
C006 B00P B00M 57.99(9) . . ?
C006 B00P B00N 105.52(12) . . ?
C006 B00P H00P 124.1 . . ?
C006 B00P B00U 104.84(12) . . ?
B00M B00P H00P 122.0 . . ?
B00N B00P B00M 108.41(13) . . ?
B00N B00P H00P 121.9 . . ?
B00U B00P B00M 60.21(10) . . ?
B00U B00P B00N 60.38(10) . . ?
B00U B00P H00P 122.8 . . ?
B00K B00Q B00O 60.10(10) . . ?
B00K B00Q H00Q 121.8 . . ?
B00K B00Q B00R 60.05(10) . . ?
B00K B00Q B00S 107.67(12) . . ?
B00K B00Q B00T 107.55(12) . . ?
B00O B00Q H00Q 121.8 . . ?
B00O B00Q B00R 108.09(12) . . ?
B00O B00Q B00S 59.78(10) . . ?
B00O B00Q B00T 107.49(13) . . ?
B00R B00Q H00Q 121.7 . . ?
B00R B00Q B00S 107.62(13) . . ?
B00R B00Q B00T 59.77(10) . . ?
B00S B00Q H00Q 122.1 . . ?
B00T B00Q H00Q 122.2 . . ?
B00T B00Q B00S 59.64(11) . . ?
C006 B00R B00K 59.52(9) . . ?
C006 B00R B00M 58.36(9) . . ?
C006 B00R B00Q 105.67(12) . . ?
C006 B00R H00R 124.2 . . ?
C006 B00R B00T 104.82(13) . . ?
B00K B00R B00M 107.91(12) . . ?
B00K B00R B00Q 59.65(10) . . ?
B00K B00R H00R 121.6 . . ?
B00K B00R B00T 107.70(13) . . ?
B00M B00R H00R 121.7 . . ?
B00Q B00R B00M 108.31(13) . . ?
B00Q B00R H00R 121.9 . . ?
B00T B00R B00M 59.85(10) . . ?
B00T B00R B00Q 60.36(10) . . ?
B00T B00R H00R 122.5 . . ?
B00N B00S B00Q 108.04(12) . . ?
B00N B00S H00S 121.7 . . ?
B00N B00S B00U 59.86(10) . . ?
B00O B00S B00N 60.14(10) . . ?
B00O B00S B00Q 59.78(10) . . ?
B00O B00S H00S 121.8 . . ?
B00O B00S B00T 107.88(13) . . ?
B00O B00S B00U 107.92(12) . . ?
B00Q B00S H00S 121.7 . . ?
B00T B00S B00N 108.00(13) . . ?
B00T B00S B00Q 60.13(11) . . ?
B00T B00S H00S 121.7 . . ?
B00T B00S B00U 60.08(11) . . ?
B00U B00S B00Q 108.14(13) . . ?
B00U B00S H00S 121.7 . . ?
B00M B00T B00Q 108.30(12) . . ?
B00M B00T B00S 108.27(13) . . ?
B00M B00T H00T 121.6 . . ?
B00M B00T B00U 59.85(11) . . ?
B00Q B00T H00T 121.5 . . ?
B00R B00T B00M 60.32(10) . . ?
B00R B00T B00Q 59.88(10) . . ?
B00R B00T B00S 108.18(12) . . ?
B00R B00T H00T 121.7 . . ?
B00R B00T B00U 108.13(12) . . ?
B00S B00T B00Q 60.23(11) . . ?
B00S B00T H00T 121.5 . . ?
B00S B00T B00U 60.23(11) . . ?
B00U B00T B00Q 108.34(13) . . ?
B00U B00T H00T 121.6 . . ?
B00M B00U B00N 108.40(12) . . ?
B00M B00U B00S 107.82(13) . . ?
B00M B00U B00T 59.83(11) . . ?
B00M B00U H00U 121.5 . . ?
B00N B00U B00S 59.82(10) . . ?
B00N B00U B00T 107.65(13) . . ?
B00N B00U H00U 121.7 . . ?
B00P B00U B00M 60.38(10) . . ?
B00P B00U B00N 60.20(10) . . ?
B00P B00U B00S 107.97(12) . . ?
B00P B00U B00T 107.98(13) . . ?
B00P B00U H00U 121.5 . . ?
B00S B00U H00U 122.0 . . ?
B00T B00U B00S 59.69(11) . . ?
B00T B00U H00U 122.0 . . ?

loop_
_geom_bond_atom_site_label_1
_geom_bond_atom_site_label_2
_geom_bond_distance
_geom_bond_site_symmetry_2
_geom_bond_publ_flag
N001 C002 1.335(2) . ?
N001 C00G 1.341(2) . ?
C002 C006 1.507(2) . ?
C002 C00D 1.383(2) . ?
C003 H003 0.9500 . ?
C003 C005 1.490(2) . ?
C003 C008 1.324(2) . ?
C004 C007 1.429(2) . ?
C004 C009 1.416(2) . ?
C004 C00A 1.430(2) . ?
C005 C006 1.698(2) . ?
C005 B00K 1.732(2) . ?
C005 B00N 1.708(2) . ?
C005 B00O 1.714(2) . ?
C005 B00P 1.727(2) . ?
C006 B00K 1.727(2) . ?
C006 B00M 1.703(2) . ?
C006 B00P 1.731(2) . ?
C006 B00R 1.703(2) . ?
C007 C008 1.476(2) . ?
C007 C00B 1.369(2) . ?
C008 H008 0.9500 . ?
C009 H009 0.9500 . ?
C009 C00F 1.367(2) . ?
C00A C00C 1.414(3) . ?
C00A C00J 1.416(3) . ?
C00B H00B 0.9500 . ?
C00B C00E 1.411(2) . ?
C00C H00C 0.9500 . ?
C00C C00E 1.357(3) . ?
C00D H00D 0.9500 . ?
C00D C00L 1.388(3) . ?
C00E H00E 0.9500 . ?
C00F H00F 0.9500 . ?
C00F C00I 1.404(3) . ?
C00G H00G 0.9500 . ?
C00G C00H 1.373(3) . ?
C00H H00H 0.9500 . ?
C00H C00L 1.370(3) . ?
C00I H00I 0.9500 . ?
C00I C00J 1.361(3) . ?
C00J H00J 0.9500 . ?
B00K H00K 1.1200 . ?
B00K B00O 1.776(2) . ?
B00K B00Q 1.768(2) . ?
B00K B00R 1.775(2) . ?
C00L H00L 0.9500 . ?
B00M H00M 1.1200 . ?
B00M B00P 1.781(2) . ?
B00M B00R 1.786(3) . ?
B00M B00T 1.778(3) . ?
B00M B00U 1.778(3) . ?
B00N H00N 1.1200 . ?
B00N B00O 1.782(3) . ?
B00N B00P 1.777(3) . ?
B00N B00S 1.780(3) . ?
B00N B00U 1.781(3) . ?
B00O H00O 1.1200 . ?
B00O B00Q 1.778(3) . ?
B00O B00S 1.778(3) . ?
B00P H00P 1.1200 . ?
B00P B00U 1.763(2) . ?
B00Q H00Q 1.1200 . ?
B00Q B00R 1.779(3) . ?
B00Q B00S 1.790(3) . ?
B00Q B00T 1.788(3) . ?
B00R H00R 1.1200 . ?
B00R B00T 1.777(3) . ?
B00S H00S 1.1200 . ?
B00S B00T 1.779(3) . ?
B00S B00U 1.789(3) . ?
B00T H00T 1.1200 . ?
B00T B00U 1.786(3) . ?
B00U H00U 1.1200 . ?

loop_
_geom_torsion_atom_site_label_1
_geom_torsion_atom_site_label_2
_geom_torsion_atom_site_label_3
_geom_torsion_atom_site_label_4
_geom_torsion
_geom_torsion_site_symmetry_1
_geom_torsion_site_symmetry_2
_geom_torsion_site_symmetry_3
_geom_torsion_site_symmetry_4
_geom_torsion_publ_flag
N001 C002 C006 C005 -94.68(16) . . . . ?
N001 C002 C006 B00K -24.81(18) . . . . ?
N001 C002 C006 B00M 122.08(15) . . . . ?
N001 C002 C006 B00P -164.79(13) . . . . ?
N001 C002 C006 B00R 47.23(18) . . . . ?
N001 C002 C00D C00L 1.2(3) . . . . ?
N001 C00G C00H C00L 0.5(3) . . . . ?
C002 N001 C00G C00H -0.6(3) . . . . ?
C002 C006 B00K C005 -109.97(13) . . . . ?
C002 C006 B00K B00O -146.36(12) . . . . ?
C002 C006 B00K B00Q 150.91(13) . . . . ?
C002 C006 B00K B00R 111.44(14) . . . . ?
C002 C006 B00M B00P 108.19(15) . . . . ?
C002 C006 B00M B00R -110.53(15) . . . . ?
C002 C006 B00M B00T -149.88(14) . . . . ?
C002 C006 B00M B00U 147.41(14) . . . . ?
C002 C006 B00P C005 109.34(13) . . . . ?
C002 C006 B00P B00M -112.01(14) . . . . ?
C002 C006 B00P B00N 145.71(12) . . . . ?
C002 C006 B00P B00U -151.49(13) . . . . ?
C002 C006 B00R B00K -106.80(14) . . . . ?
C002 C006 B00R B00M 111.77(15) . . . . ?
C002 C006 B00R B00Q -146.08(13) . . . . ?
C002 C006 B00R B00T 151.12(13) . . . . ?
C002 C00D C00L C00H -1.2(3) . . . . ?
C003 C005 C006 C002 1.51(19) . . . . ?
C003 C005 C006 B00K -104.92(14) . . . . ?
C003 C005 C006 B00M 148.19(13) . . . . ?
C003 C005 C006 B00P 109.45(14) . . . . ?
C003 C005 C006 B00R -143.67(13) . . . . ?
C003 C005 B00K C006 108.28(13) . . . . ?
C003 C005 B00K B00O -113.78(14) . . . . ?
C003 C005 B00K B00Q -153.12(13) . . . . ?
C003 C005 B00K B00R 144.02(13) . . . . ?
C003 C005 B00N B00O 111.17(16) . . . . ?
C003 C005 B00N B00P -107.65(16) . . . . ?
C003 C005 B00N B00S 150.48(14) . . . . ?
C003 C005 B00N B00U -146.73(14) . . . . ?
C003 C005 B00O B00K 103.79(15) . . . . ?
C003 C005 B00O B00N -114.78(16) . . . . ?
C003 C005 B00O B00Q 142.94(14) . . . . ?
C003 C005 B00O B00S -154.11(14) . . . . ?
C003 C005 B00P C006 -106.78(14) . . . . ?
C003 C005 B00P B00M -142.35(14) . . . . ?
C003 C005 B00P B00N 115.39(15) . . . . ?
C003 C005 B00P B00U 154.92(14) . . . . ?
C004 C007 C008 C003 -151.33(16) . . . . ?
C004 C007 C00B C00E 1.3(3) . . . . ?
C004 C009 C00F C00I -0.1(3) . . . . ?
C004 C00A C00C C00E 0.6(2) . . . . ?
C004 C00A C00J C00I 0.5(3) . . . . ?
C005 C003 C008 C007 -174.79(14) . . . . ?
C005 C006 B00K B00O -36.39(10) . . . . ?
C005 C006 B00K B00Q -99.12(12) . . . . ?
C005 C006 B00K B00R -138.58(12) . . . . ?
C005 C006 B00M B00P -37.88(11) . . . . ?
C005 C006 B00M B00R 103.40(13) . . . . ?
C005 C006 B00M B00T 64.06(15) . . . . ?
C005 C006 B00M B00U 1.34(16) . . . . ?
C005 C006 B00P B00M 138.65(12) . . . . ?
C005 C006 B00P B00N 36.37(10) . . . . ?
C005 C006 B00P B00U 99.17(13) . . . . ?
C005 C006 B00R B00K 38.06(11) . . . . ?
C005 C006 B00R B00M -103.36(13) . . . . ?
C005 C006 B00R B00Q -1.22(16) . . . . ?
C005 C006 B00R B00T -64.01(14) . . . . ?
C005 B00K B00O B00N -33.96(11) . . . . ?
C005 B00K B00O B00Q -135.25(13) . . . . ?
C005 B00K B00O B00S -97.34(13) . . . . ?
C005 B00K B00Q B00O 38.51(11) . . . . ?
C005 B00K B00Q B00R -99.61(13) . . . . ?
C005 B00K B00Q B00S 0.94(16) . . . . ?
C005 B00K B00Q B00T -61.95(15) . . . . ?
C005 B00K B00R C006 -36.01(11) . . . . ?
C005 B00K B00R B00M -2.10(15) . . . . ?
C005 B00K B00R B00Q 99.05(13) . . . . ?
C005 B00K B00R B00T 61.10(14) . . . . ?
C005 B00N B00O B00K 34.37(11) . . . . ?
C005 B00N B00O B00Q 97.52(13) . . . . ?
C005 B00N B00O B00S 135.04(13) . . . . ?
C005 B00N B00P C006 -36.58(10) . . . . ?
C005 B00N B00P B00M -97.41(13) . . . . ?
C005 B00N B00P B00U -135.09(13) . . . . ?
C005 B00N B00S B00O -38.78(12) . . . . ?
C005 B00N B00S B00Q -1.66(17) . . . . ?
C005 B00N B00S B00T 61.92(16) . . . . ?
C005 B00N B00S B00U 99.27(14) . . . . ?
C005 B00N B00U B00M 1.30(17) . . . . ?
C005 B00N B00U B00P 39.05(12) . . . . ?
C005 B00N B00U B00S -99.05(13) . . . . ?
C005 B00N B00U B00T -61.96(15) . . . . ?
C005 B00O B00Q B00K -39.05(11) . . . . ?
C005 B00O B00Q B00R -1.57(17) . . . . ?
C005 B00O B00Q B00S 98.70(13) . . . . ?
C005 B00O B00Q B00T 61.53(15) . . . . ?
C005 B00O B00S B00N 38.59(12) . . . . ?
C005 B00O B00S B00Q -99.79(13) . . . . ?
C005 B00O B00S B00T -62.31(16) . . . . ?
C005 B00O B00S B00U 1.17(17) . . . . ?
C005 B00P B00U B00M 99.53(13) . . . . ?
C005 B00P B00U B00N -38.54(12) . . . . ?
C005 B00P B00U B00S -1.17(17) . . . . ?
C005 B00P B00U B00T 61.92(16) . . . . ?
C006 C002 C00D C00L 178.82(15) . . . . ?
C006 C005 B00K B00O 137.94(12) . . . . ?
C006 C005 B00K B00Q 98.59(12) . . . . ?
C006 C005 B00K B00R 35.73(10) . . . . ?
C006 C005 B00N B00O -102.58(13) . . . . ?
C006 C005 B00N B00P 38.60(11) . . . . ?
C006 C005 B00N B00S -63.27(15) . . . . ?
C006 C005 B00N B00U -0.48(16) . . . . ?
C006 C005 B00O B00K -38.31(11) . . . . ?
C006 C005 B00O B00N 103.12(13) . . . . ?
C006 C005 B00O B00Q 0.84(16) . . . . ?
C006 C005 B00O B00S 63.79(15) . . . . ?
C006 C005 B00P B00M -35.57(11) . . . . ?
C006 C005 B00P B00N -137.83(12) . . . . ?
C006 C005 B00P B00U -98.31(13) . . . . ?
C006 B00K B00O C005 36.52(10) . . . . ?
C006 B00K B00O B00N 2.57(15) . . . . ?
C006 B00K B00O B00Q -98.72(12) . . . . ?
C006 B00K B00O B00S -60.81(15) . . . . ?
C006 B00K B00Q B00O 99.68(13) . . . . ?
C006 B00K B00Q B00R -38.44(11) . . . . ?
C006 B00K B00Q B00S 62.11(15) . . . . ?
C006 B00K B00Q B00T -0.79(16) . . . . ?
C006 B00K B00R B00M 33.91(11) . . . . ?
C006 B00K B00R B00Q 135.06(13) . . . . ?
C006 B00K B00R B00T 97.10(13) . . . . ?
C006 B00M B00P C005 35.94(11) . . . . ?
C006 B00M B00P B00N 97.16(13) . . . . ?
C006 B00M B00P B00U 134.91(13) . . . . ?
C006 B00M B00R B00K -34.38(11) . . . . ?
C006 B00M B00R B00Q -97.48(13) . . . . ?
C006 B00M B00R B00T -134.85(13) . . . . ?
C006 B00M B00T B00Q 1.49(17) . . . . ?
C006 B00M B00T B00R 38.64(11) . . . . ?
C006 B00M B00T B00S -62.31(16) . . . . ?
C006 B00M B00T B00U -99.53(13) . . . . ?
C006 B00M B00U B00N -1.62(17) . . . . ?
C006 B00M B00U B00P -39.29(11) . . . . ?
C006 B00M B00U B00S 61.66(15) . . . . ?
C006 B00M B00U B00T 98.53(13) . . . . ?
C006 B00P B00U B00M 38.41(11) . . . . ?
C006 B00P B00U B00N -99.66(13) . . . . ?
C006 B00P B00U B00S -62.29(15) . . . . ?
C006 B00P B00U B00T 0.80(16) . . . . ?
C006 B00R B00T B00M -38.63(11) . . . . ?
C006 B00R B00T B00Q 99.84(13) . . . . ?
C006 B00R B00T B00S 62.47(15) . . . . ?
C006 B00R B00T B00U -1.27(16) . . . . ?
C007 C004 C009 C00F -179.08(16) . . . . ?
C007 C004 C00A C00C -0.6(2) . . . . ?
C007 C004 C00A C00J 178.94(14) . . . . ?
C007 C00B C00E C00C -1.3(3) . . . . ?
C008 C003 C005 C006 -111.71(17) . . . . ?
C008 C003 C005 B00K -179.93(15) . . . . ?
C008 C003 C005 B00N 32.4(2) . . . . ?
C008 C003 C005 B00O 108.77(18) . . . . ?
C008 C003 C005 B00P -41.9(2) . . . . ?
C008 C007 C00B C00E 179.80(16) . . . . ?
C009 C004 C007 C008 0.8(2) . . . . ?
C009 C004 C007 C00B 179.30(16) . . . . ?
C009 C004 C00A C00C 179.74(15) . . . . ?
C009 C004 C00A C00J -0.7(2) . . . . ?
C009 C00F C00I C00J -0.1(3) . . . . ?
C00A C004 C007 C008 -178.82(14) . . . . ?
C00A C004 C007 C00B -0.3(2) . . . . ?
C00A C004 C009 C00F 0.5(2) . . . . ?
C00A C00C C00E C00B 0.3(3) . . . . ?
C00B C007 C008 C003 30.2(2) . . . . ?
C00C C00A C00J C00I -179.96(17) . . . . ?
C00D C002 C006 C005 87.50(18) . . . . ?
C00D C002 C006 B00K 157.37(15) . . . . ?
C00D C002 C006 B00M -55.7(2) . . . . ?
C00D C002 C006 B00P 17.4(2) . . . . ?
C00D C002 C006 B00R -130.59(16) . . . . ?
C00F C00I C00J C00A -0.1(3) . . . . ?
C00G N001 C002 C006 -178.09(14) . . . . ?
C00G N001 C002 C00D -0.3(2) . . . . ?
C00G C00H C00L C00D 0.4(3) . . . . ?
C00J C00A C00C C00E -178.91(17) . . . . ?
B00K C005 C006 C002 106.43(14) . . . . ?
B00K C005 C006 B00M -106.88(13) . . . . ?
B00K C005 C006 B00P -145.62(12) . . . . ?
B00K C005 C006 B00R -38.74(11) . . . . ?
B00K C005 B00N B00O -36.93(12) . . . . ?
B00K C005 B00N B00P 104.25(13) . . . . ?
B00K C005 B00N B00S 2.39(17) . . . . ?
B00K C005 B00N B00U 65.17(15) . . . . ?
B00K C005 B00O B00N 141.43(12) . . . . ?
B00K C005 B00O B00Q 39.15(11) . . . . ?
B00K C005 B00O B00S 102.10(13) . . . . ?
B00K C005 B00P C006 32.18(11) . . . . ?
B00K C005 B00P B00M -3.40(16) . . . . ?
B00K C005 B00P B00N -105.66(13) . . . . ?
B00K C005 B00P B00U -66.13(15) . . . . ?
B00K C006 B00M B00P -104.05(13) . . . . ?
B00K C006 B00M B00R 37.23(12) . . . . ?
B00K C006 B00M B00T -2.11(17) . . . . ?
B00K C006 B00M B00U -64.82(16) . . . . ?
B00K C006 B00P C005 -32.26(11) . . . . ?
B00K C006 B00P B00M 106.39(13) . . . . ?
B00K C006 B00P B00N 4.10(15) . . . . ?
B00K C006 B00P B00U 66.91(14) . . . . ?
B00K C006 B00R B00M -141.43(13) . . . . ?
B00K C006 B00R B00Q -39.28(12) . . . . ?
B00K C006 B00R B00T -102.07(13) . . . . ?
B00K B00O B00Q B00R 37.48(12) . . . . ?
B00K B00O B00Q B00S 137.75(13) . . . . ?
B00K B00O B00Q B00T 100.58(13) . . . . ?
B00K B00O B00S B00N 100.82(13) . . . . ?
B00K B00O B00S B00Q -37.57(12) . . . . ?
B00K B00O B00S B00T -0.08(17) . . . . ?
B00K B00O B00S B00U 63.40(16) . . . . ?
B00K B00Q B00R C006 39.22(11) . . . . ?
B00K B00Q B00R B00M 100.46(13) . . . . ?
B00K B00Q B00R B00T 137.61(13) . . . . ?
B00K B00Q B00S B00N 0.44(17) . . . . ?
B00K B00Q B00S B00O 37.72(12) . . . . ?
B00K B00Q B00S B00T -100.38(13) . . . . ?
B00K B00Q B00S B00U -62.88(16) . . . . ?
B00K B00Q B00T B00M -0.43(18) . . . . ?
B00K B00Q B00T B00R -37.79(12) . . . . ?
B00K B00Q B00T B00S 100.59(14) . . . . ?
B00K B00Q B00T B00U 62.98(16) . . . . ?
B00K B00R B00T B00M -100.83(13) . . . . ?
B00K B00R B00T B00Q 37.64(12) . . . . ?
B00K B00R B00T B00S 0.27(17) . . . . ?
B00K B00R B00T B00U -63.47(16) . . . . ?
B00M C006 B00K C005 100.98(13) . . . . ?
B00M C006 B00K B00O 64.59(15) . . . . ?
B00M C006 B00K B00Q 1.86(17) . . . . ?
B00M C006 B00K B00R -37.61(13) . . . . ?
B00M C006 B00P C005 -138.65(12) . . . . ?
B00M C006 B00P B00N -102.29(13) . . . . ?
B00M C006 B00P B00U -39.49(12) . . . . ?
B00M C006 B00R B00K 141.43(13) . . . . ?
B00M C006 B00R B00Q 102.15(14) . . . . ?
B00M C006 B00R B00T 39.35(12) . . . . ?
B00M B00P B00U B00N -138.07(13) . . . . ?
B00M B00P B00U B00S -100.70(14) . . . . ?
B00M B00P B00U B00T -37.61(12) . . . . ?
B00M B00R B00T B00Q 138.47(13) . . . . ?
B00M B00R B00T B00S 101.10(14) . . . . ?
B00M B00R B00T B00U 37.36(12) . . . . ?
B00M B00T B00U B00N 101.43(13) . . . . ?
B00M B00T B00U B00P 37.86(12) . . . . ?
B00M B00T B00U B00S 138.57(13) . . . . ?
B00N C005 C006 C002 -147.24(13) . . . . ?
B00N C005 C006 B00K 106.32(13) . . . . ?
B00N C005 C006 B00M -0.56(16) . . . . ?
B00N C005 C006 B00P -39.30(12) . . . . ?
B00N C005 C006 B00R 67.58(15) . . . . ?
B00N C005 B00K C006 -100.72(13) . . . . ?
B00N C005 B00K B00O 37.22(12) . . . . ?
B00N C005 B00K B00Q -2.13(16) . . . . ?
B00N C005 B00K B00R -64.98(15) . . . . ?
B00N C005 B00O B00K -141.43(12) . . . . ?
B00N C005 B00O B00Q -102.28(13) . . . . ?
B00N C005 B00O B00S -39.33(12) . . . . ?
B00N C005 B00P C006 137.83(12) . . . . ?
B00N C005 B00P B00M 102.26(13) . . . . ?
B00N C005 B00P B00U 39.52(12) . . . . ?
B00N B00O B00Q B00K -100.43(13) . . . . ?
B00N B00O B00Q B00R -62.95(16) . . . . ?
B00N B00O B00Q B00S 37.32(12) . . . . ?
B00N B00O B00Q B00T 0.15(16) . . . . ?
B00N B00O B00S B00Q -138.39(13) . . . . ?
B00N B00O B00S B00T -100.90(14) . . . . ?
B00N B00O B00S B00U -37.42(13) . . . . ?
B00N B00P B00U B00M 138.07(13) . . . . ?
B00N B00P B00U B00S 37.37(13) . . . . ?
B00N B00P B00U B00T 100.46(14) . . . . ?
B00N B00S B00T B00M 0.20(17) . . . . ?
B00N B00S B00T B00Q -100.88(13) . . . . ?
B00N B00S B00T B00R -63.67(16) . . . . ?
B00N B00S B00T B00U 37.25(12) . . . . ?
B00N B00S B00U B00M -101.34(13) . . . . ?
B00N B00S B00U B00P -37.54(12) . . . . ?
B00N B00S B00U B00T -138.27(13) . . . . ?
B00O C005 C006 C002 145.42(13) . . . . ?
B00O C005 C006 B00K 38.99(11) . . . . ?
B00O C005 C006 B00M -67.89(15) . . . . ?
B00O C005 C006 B00P -106.63(13) . . . . ?
B00O C005 C006 B00R 0.25(16) . . . . ?
B00O C005 B00K C006 -137.94(12) . . . . ?
B00O C005 B00K B00Q -39.34(11) . . . . ?
B00O C005 B00K B00R -102.20(13) . . . . ?
B00O C005 B00N B00P 141.18(13) . . . . ?
B00O C005 B00N B00S 39.31(12) . . . . ?
B00O C005 B00N B00U 102.10(13) . . . . ?
B00O C005 B00P C006 100.35(13) . . . . ?
B00O C005 B00P B00M 64.78(16) . . . . ?
B00O C005 B00P B00N -37.48(13) . . . . ?
B00O C005 B00P B00U 2.04(17) . . . . ?
B00O B00K B00Q B00R -138.12(13) . . . . ?
B00O B00K B00Q B00S -37.57(12) . . . . ?
B00O B00K B00Q B00T -100.47(14) . . . . ?
B00O B00K B00R C006 -97.42(13) . . . . ?
B00O B00K B00R B00M -63.51(15) . . . . ?
B00O B00K B00R B00Q 37.63(12) . . . . ?
B00O B00K B00R B00T -0.32(16) . . . . ?
B00O B00N B00P C005 34.30(11) . . . . ?
B00O B00N B00P C006 -2.28(15) . . . . ?
B00O B00N B00P B00M -63.11(15) . . . . ?
B00O B00N B00P B00U -100.78(14) . . . . ?
B00O B00N B00S B00Q 37.12(12) . . . . ?
B00O B00N B00S B00T 100.70(14) . . . . ?
B00O B00N B00S B00U 138.05(13) . . . . ?
B00O B00N B00U B00M 62.89(16) . . . . ?
B00O B00N B00U B00P 100.63(13) . . . . ?
B00O B00N B00U B00S -37.46(12) . . . . ?
B00O B00N B00U B00T -0.38(17) . . . . ?
B00O B00Q B00R C006 1.71(17) . . . . ?
B00O B00Q B00R B00K -37.50(12) . . . . ?
B00O B00Q B00R B00M 62.96(15) . . . . ?
B00O B00Q B00R B00T 100.11(14) . . . . ?
B00O B00Q B00S B00N -37.28(12) . . . . ?
B00O B00Q B00S B00T -138.10(13) . . . . ?
B00O B00Q B00S B00U -100.60(13) . . . . ?
B00O B00Q B00T B00M -63.79(16) . . . . ?
B00O B00Q B00T B00R -101.14(13) . . . . ?
B00O B00Q B00T B00S 37.23(12) . . . . ?
B00O B00Q B00T B00U -0.38(16) . . . . ?
B00O B00S B00T B00M 63.75(17) . . . . ?
B00O B00S B00T B00Q -37.33(12) . . . . ?
B00O B00S B00T B00R -0.12(17) . . . . ?
B00O B00S B00T B00U 100.80(13) . . . . ?
B00O B00S B00U B00M -63.80(16) . . . . ?
B00O B00S B00U B00N 37.54(12) . . . . ?
B00O B00S B00U B00P 0.00(18) . . . . ?
B00O B00S B00U B00T -100.73(14) . . . . ?
B00P C005 C006 C002 -107.94(14) . . . . ?
B00P C005 C006 B00K 145.62(12) . . . . ?
B00P C005 C006 B00M 38.74(12) . . . . ?
B00P C005 C006 B00R 106.88(13) . . . . ?
B00P C005 B00K C006 -32.26(11) . . . . ?
B00P C005 B00K B00O 105.68(13) . . . . ?
B00P C005 B00K B00Q 66.33(15) . . . . ?
B00P C005 B00K B00R 3.48(16) . . . . ?
B00P C005 B00N B00O -141.18(13) . . . . ?
B00P C005 B00N B00S -101.87(14) . . . . ?
B00P C005 B00N B00U -39.08(12) . . . . ?
B00P C005 B00O B00K -104.13(13) . . . . ?
B00P C005 B00O B00N 37.30(13) . . . . ?
B00P C005 B00O B00Q -64.98(16) . . . . ?
B00P C005 B00O B00S -2.03(17) . . . . ?
B00P C006 B00K C005 32.17(11) . . . . ?
B00P C006 B00K B00O -4.22(15) . . . . ?
B00P C006 B00K B00Q -66.94(14) . . . . ?
B00P C006 B00K B00R -106.41(13) . . . . ?
B00P C006 B00M B00R 141.28(13) . . . . ?
B00P C006 B00M B00T 101.94(14) . . . . ?
B00P C006 B00M B00U 39.23(12) . . . . ?
B00P C006 B00R B00K 103.97(13) . . . . ?
B00P C006 B00R B00M -37.45(12) . . . . ?
B00P C006 B00R B00Q 64.69(15) . . . . ?
B00P C006 B00R B00T 1.90(16) . . . . ?
B00P B00M B00R C006 34.50(11) . . . . ?
B00P B00M B00R B00K 0.12(16) . . . . ?
B00P B00M B00R B00Q -62.98(15) . . . . ?
B00P B00M B00R B00T -100.35(14) . . . . ?
B00P B00M B00T B00Q 63.69(16) . . . . ?
B00P B00M B00T B00R 100.85(13) . . . . ?
B00P B00M B00T B00S -0.11(17) . . . . ?
B00P B00M B00T B00U -37.32(12) . . . . ?
B00P B00M B00U B00N 37.67(12) . . . . ?
B00P B00M B00U B00S 100.95(13) . . . . ?
B00P B00M B00U B00T 137.82(13) . . . . ?
B00P B00N B00O C005 -34.55(11) . . . . ?
B00P B00N B00O B00K -0.18(16) . . . . ?
B00P B00N B00O B00Q 62.97(15) . . . . ?
B00P B00N B00O B00S 100.49(14) . . . . ?
B00P B00N B00S B00O -100.91(13) . . . . ?
B00P B00N B00S B00Q -63.79(16) . . . . ?
B00P B00N B00S B00T -0.21(17) . . . . ?
B00P B00N B00S B00U 37.14(12) . . . . ?
B00P B00N B00U B00M -37.75(12) . . . . ?
B00P B00N B00U B00S -138.10(14) . . . . ?
B00P B00N B00U B00T -101.01(14) . . . . ?
B00Q B00K B00O C005 135.25(13) . . . . ?
B00Q B00K B00O B00N 101.29(13) . . . . ?
B00Q B00K B00O B00S 37.91(12) . . . . ?
B00Q B00K B00R C006 -135.06(13) . . . . ?
B00Q B00K B00R B00M -101.15(14) . . . . ?
B00Q B00K B00R B00T -37.96(12) . . . . ?
B00Q B00O B00S B00N 138.39(13) . . . . ?
B00Q B00O B00S B00T 37.48(12) . . . . ?
B00Q B00O B00S B00U 100.97(14) . . . . ?
B00Q B00R B00T B00M -138.47(13) . . . . ?
B00Q B00R B00T B00S -37.37(12) . . . . ?
B00Q B00R B00T B00U -101.11(14) . . . . ?
B00Q B00S B00T B00M 101.08(13) . . . . ?
B00Q B00S B00T B00R 37.21(12) . . . . ?
B00Q B00S B00T B00U 138.13(12) . . . . ?
B00Q B00S B00U B00M -0.58(16) . . . . ?
B00Q B00S B00U B00N 100.75(13) . . . . ?
B00Q B00S B00U B00P 63.22(16) . . . . ?
B00Q B00S B00U B00T -37.52(12) . . . . ?
B00Q B00T B00U B00M -100.96(13) . . . . ?
B00Q B00T B00U B00N 0.47(17) . . . . ?
B00Q B00T B00U B00P -63.10(16) . . . . ?
B00Q B00T B00U B00S 37.61(12) . . . . ?
B00R C006 B00K C005 138.58(12) . . . . ?
B00R C006 B00K B00O 102.19(13) . . . . ?
B00R C006 B00K B00Q 39.47(12) . . . . ?
B00R C006 B00M B00P -141.28(13) . . . . ?
B00R C006 B00M B00T -39.35(12) . . . . ?
B00R C006 B00M B00U -102.06(13) . . . . ?
B00R C006 B00P C005 -100.89(13) . . . . ?
B00R C006 B00P B00M 37.76(12) . . . . ?
B00R C006 B00P B00N -64.53(15) . . . . ?
B00R C006 B00P B00U -1.73(16) . . . . ?
B00R B00K B00O C005 97.59(12) . . . . ?
B00R B00K B00O B00N 63.63(15) . . . . ?
B00R B00K B00O B00Q -37.66(12) . . . . ?
B00R B00K B00O B00S 0.25(16) . . . . ?
B00R B00K B00Q B00O 138.12(13) . . . . ?
B00R B00K B00Q B00S 100.55(14) . . . . ?
B00R B00K B00Q B00T 37.66(12) . . . . ?
B00R B00M B00P C005 1.91(16) . . . . ?
B00R B00M B00P C006 -34.03(11) . . . . ?
B00R B00M B00P B00N 63.13(15) . . . . ?
B00R B00M B00P B00U 100.88(14) . . . . ?
B00R B00M B00T B00Q -37.16(12) . . . . ?
B00R B00M B00T B00S -100.96(14) . . . . ?
B00R B00M B00T B00U -138.17(13) . . . . ?
B00R B00M B00U B00N -62.81(15) . . . . ?
B00R B00M B00U B00P -100.48(13) . . . . ?
B00R B00M B00U B00S 0.47(15) . . . . ?
B00R B00M B00U B00T 37.34(11) . . . . ?
B00R B00Q B00S B00N 63.79(16) . . . . ?
B00R B00Q B00S B00O 101.07(13) . . . . ?
B00R B00Q B00S B00T -37.03(11) . . . . ?
B00R B00Q B00S B00U 0.47(16) . . . . ?
B00R B00Q B00T B00M 37.35(12) . . . . ?
B00R B00Q B00T B00S 138.37(13) . . . . ?
B00R B00Q B00T B00U 100.76(13) . . . . ?
B00R B00T B00U B00M -37.56(12) . . . . ?
B00R B00T B00U B00N 63.87(16) . . . . ?
B00R B00T B00U B00P 0.29(18) . . . . ?
B00R B00T B00U B00S 101.01(14) . . . . ?
B00S B00N B00O C005 -135.04(13) . . . . ?
B00S B00N B00O B00K -100.67(14) . . . . ?
B00S B00N B00O B00Q -37.52(12) . . . . ?
B00S B00N B00P C005 97.56(13) . . . . ?
B00S B00N B00P C006 60.97(14) . . . . ?
B00S B00N B00P B00M 0.14(17) . . . . ?
B00S B00N B00P B00U -37.53(12) . . . . ?
B00S B00N B00U B00M 100.35(14) . . . . ?
B00S B00N B00U B00P 138.10(14) . . . . ?
B00S B00N B00U B00T 37.09(12) . . . . ?
B00S B00O B00Q B00K -137.75(13) . . . . ?
B00S B00O B00Q B00R -100.27(14) . . . . ?
B00S B00O B00Q B00T -37.17(12) . . . . ?
B00S B00Q B00R C006 -61.42(15) . . . . ?
B00S B00Q B00R B00K -100.64(13) . . . . ?
B00S B00Q B00R B00M -0.18(15) . . . . ?
B00S B00Q B00R B00T 36.97(12) . . . . ?
B00S B00Q B00T B00M -101.02(14) . . . . ?
B00S B00Q B00T B00R -138.37(13) . . . . ?
B00S B00Q B00T B00U -37.61(12) . . . . ?
B00S B00T B00U B00M -138.57(13) . . . . ?
B00S B00T B00U B00N -37.14(12) . . . . ?
B00S B00T B00U B00P -100.72(14) . . . . ?
B00T B00M B00P C005 -61.24(15) . . . . ?
B00T B00M B00P C006 -97.18(13) . . . . ?
B00T B00M B00P B00N -0.02(17) . . . . ?
B00T B00M B00P B00U 37.73(12) . . . . ?
B00T B00M B00R C006 134.85(13) . . . . ?
B00T B00M B00R B00K 100.47(13) . . . . ?
B00T B00M B00R B00Q 37.37(11) . . . . ?
B00T B00M B00U B00N -100.15(14) . . . . ?
B00T B00M B00U B00P -137.82(13) . . . . ?
B00T B00M B00U B00S -36.87(12) . . . . ?
B00T B00Q B00R C006 -98.39(13) . . . . ?
B00T B00Q B00R B00K -137.61(13) . . . . ?
B00T B00Q B00R B00M -37.15(11) . . . . ?
B00T B00Q B00S B00N 100.82(14) . . . . ?
B00T B00Q B00S B00O 138.10(13) . . . . ?
B00T B00Q B00S B00U 37.50(11) . . . . ?
B00T B00S B00U B00M 36.93(11) . . . . ?
B00T B00S B00U B00N 138.27(13) . . . . ?
B00T B00S B00U B00P 100.73(14) . . . . ?
B00U B00M B00P C005 -98.97(13) . . . . ?
B00U B00M B00P C006 -134.91(13) . . . . ?
B00U B00M B00P B00N -37.75(12) . . . . ?
B00U B00M B00R C006 97.30(13) . . . . ?
B00U B00M B00R B00K 62.92(15) . . . . ?
B00U B00M B00R B00Q -0.18(15) . . . . ?
B00U B00M B00R B00T -37.55(12) . . . . ?
B00U B00M B00T B00Q 101.02(14) . . . . ?
B00U B00M B00T B00R 138.17(13) . . . . ?
B00U B00M B00T B00S 37.22(12) . . . . ?
B00U B00N B00O C005 -97.38(13) . . . . ?
B00U B00N B00O B00K -63.01(15) . . . . ?
B00U B00N B00O B00Q 0.14(16) . . . . ?
B00U B00N B00O B00S 37.66(12) . . . . ?
B00U B00N B00P C005 135.09(13) . . . . ?
B00U B00N B00P C006 98.51(13) . . . . ?
B00U B00N B00P B00M 37.68(12) . . . . ?
B00U B00N B00S B00O -138.05(13) . . . . ?
B00U B00N B00S B00Q -100.92(14) . . . . ?
B00U B00N B00S B00T -37.34(12) . . . . ?
B00U B00S B00T B00M -37.05(12) . . . . ?
B00U B00S B00T B00Q -138.13(12) . . . . ?
B00U B00S B00T B00R -100.92(13) . . . . ?
